data_4070885
loop_
_publ_author_name
'Wang, Yaping'
'Sturm, Thomas'
'Steurer, Marianne'
'Arion, Vladimir B.'
'Mereiter, Kurt'
'Spindler, Felix'
'Weissensteiner, Walter'

_publ_section_title
;
 Synthesis, Coordination Behavior, and Use in Asymmetric Hydrogenations of
 Walphos-Type Ligands
;
_journal_issue 6
_journal_name_full Organometallics
_journal_page_first 1119
_journal_paper_doi 10.1021/om701103d
_journal_volume 27
_journal_year 2008
_chemical_absolute_configuration ad
_chemical_formula_moiety 'C20 H23 Br Fe N 1+, I 1-'
_chemical_formula_sum 'C20 H23 Br Fe I N'
_chemical_formula_weight 540.05
_chemical_name_common 'compound (R,R~p~)-3A(HI)'
_chemical_name_systematic
; 
(R,Sp)-2-(2-bromophenyl)-1-[1-(N,N-dimethylamino)ethyl]-ferrocene hydroiodide
;
_space_group_IT_number 19
_symmetry_cell_setting orthorhombic
_symmetry_space_group_name_Hall 'P 2ac 2ab'
_symmetry_space_group_name_H-M 'P 21 21 21'
_atom_sites_solution_hydrogens geom
_atom_sites_solution_primary direct
_atom_sites_solution_secondary difmap
_audit_creation_method SHELXL-97
_cell_angle_alpha 90.00
_cell_angle_beta 90.00
_cell_angle_gamma 90.00
_cell_formula_units_Z 4
_cell_length_a 9.433(4)
_cell_length_b 12.543(5)
_cell_length_c 17.474(7)
_cell_measurement_reflns_used 1012
_cell_measurement_temperature 297(2)
_cell_measurement_theta_max 30.0
_cell_measurement_theta_min 2.4
_cell_volume 2067.5(15)
_computing_cell_refinement 'Bruker SAINT'
_computing_data_collection 'Bruker SMART'
_computing_data_reduction 'Bruker SAINT, SADABS, XPREP'
_computing_molecular_graphics 'Bruker SHELXTL'
_computing_publication_material 'Bruker SHELXTL'
_computing_structure_refinement 'SHELXL-97 (Sheldrick, 1997)'
_computing_structure_solution 'SHELXS-97 (Sheldrick, 1997)'
_diffrn_ambient_temperature 297(2)
_diffrn_measured_fraction_theta_full 0.997
_diffrn_measured_fraction_theta_max 0.997
_diffrn_measurement_device_type 'CCD area detector'
_diffrn_measurement_method 'phi and omega scans'
_diffrn_radiation_monochromator graphite
_diffrn_radiation_source 'fine-focus sealed tube'
_diffrn_radiation_type MoK\a
_diffrn_radiation_wavelength 0.71073
_diffrn_reflns_av_R_equivalents 0.0313
_diffrn_reflns_av_sigmaI/netI 0.0183
_diffrn_reflns_limit_h_max 12
_diffrn_reflns_limit_h_min -12
_diffrn_reflns_limit_k_max 16
_diffrn_reflns_limit_k_min -16
_diffrn_reflns_limit_l_max 23
_diffrn_reflns_limit_l_min -23
_diffrn_reflns_number 26015
_diffrn_reflns_theta_full 28.00
_diffrn_reflns_theta_max 28.00
_diffrn_reflns_theta_min 2.00
_diffrn_standards_decay_% 0
_exptl_absorpt_coefficient_mu 4.157
_exptl_absorpt_correction_T_max 0.40
_exptl_absorpt_correction_T_min 0.26
_exptl_absorpt_correction_type multi-scan
_exptl_absorpt_process_details 'program SADABS'
_exptl_crystal_colour orange
_exptl_crystal_density_diffrn 1.735
_exptl_crystal_density_method 'not measured'
_exptl_crystal_description oval
_exptl_crystal_F_000 1056
_exptl_crystal_size_max 0.45
_exptl_crystal_size_mid 0.28
_exptl_crystal_size_min 0.22
_refine_diff_density_max 0.729
_refine_diff_density_min -0.564
_refine_diff_density_rms 0.052
_refine_ls_abs_structure_details 'Flack H D (1983), Acta Cryst. A39, 876-881'
_refine_ls_abs_structure_Flack 0.002(11)
_refine_ls_extinction_coef 0.0107(4)
_refine_ls_extinction_expression Fc^*^=kFc[1+0.001xFc^2^\l^3^/sin(2\q)]^-1/4^
_refine_ls_extinction_method SHELXL
_refine_ls_goodness_of_fit_ref 1.040
_refine_ls_hydrogen_treatment constr
_refine_ls_matrix_type full
_refine_ls_number_parameters 218
_refine_ls_number_reflns 4984
_refine_ls_number_restraints 0
_refine_ls_restrained_S_all 1.040
_refine_ls_R_factor_all 0.0353
_refine_ls_R_factor_gt 0.0288
_refine_ls_shift/su_max 0.001
_refine_ls_shift/su_mean 0.000
_refine_ls_structure_factor_coef Fsqd
_refine_ls_weighting_details 'calc w=1/[\s^2^(Fo^2^)+(0.0385P)^2^+0.6924P] where P=(Fo^2^+2Fc^2^)/3'
_refine_ls_weighting_scheme calc
_refine_ls_wR_factor_gt 0.0732
_refine_ls_wR_factor_ref 0.0762
_reflns_number_gt 4310
_reflns_number_total 4984
_reflns_threshold_expression >2sigma(I)
_cod_data_source_file om701103d-file001.cif
_cod_data_source_block 3A(HI)
_cod_depositor_comments
;
The following automatic conversions were performed:

'_symmetry_cell_setting' value 'Orthorhombic' changed to
'orthorhombic' according to
/home/saulius/struct/CIF-dictionaries/cif_core.dic dictionary named
'cif_core.dic' version 2.4.1 from 2010-06-29.

Automatic conversion script
Id: cif_fix_values 1715 2011-07-08 13:25:40Z adriana 
;
_cod_original_sg_symbol_H-M P2(1)2(1)2(1)
_cod_database_code 4070885

loop_
_symmetry_equiv_pos_as_xyz
'x, y, z'
'-x+1/2, -y, z+1/2'
'-x, y+1/2, -z+1/2'
'x+1/2, -y+1/2, -z'

loop_
_atom_site_label
_atom_site_type_symbol
_atom_site_fract_x
_atom_site_fract_y
_atom_site_fract_z
_atom_site_U_iso_or_equiv
_atom_site_adp_type
_atom_site_occupancy
_atom_site_symmetry_multiplicity
_atom_site_calc_flag
_atom_site_refinement_flags
Fe Fe 0.51503(5) 0.54830(4) 0.53929(3) 0.04928(12) Uani 1 1 d .
Br Br 0.19563(6) 0.26561(3) 0.65624(3) 0.08445(17) Uani 1 1 d .
I I -0.15031(3) 0.56198(3) 0.31061(2) 0.09789(15) Uani 1 1 d .
N N 0.1306(4) 0.4519(3) 0.40341(18) 0.0669(8) Uani 1 1 d .
H H 0.0645 0.4901 0.3771 0.080 Uiso 1 1 calc R
C1 C 0.5315(5) 0.6797(4) 0.6087(3) 0.0788(12) Uani 1 1 d .
H1 H 0.4671 0.6982 0.6507 0.095 Uiso 1 1 calc R
C2 C 0.5166(5) 0.7109(3) 0.5328(3) 0.0753(12) Uani 1 1 d .
H2 H 0.4403 0.7556 0.5122 0.090 Uiso 1 1 calc R
C3 C 0.6289(5) 0.6683(3) 0.4911(3) 0.0764(12) Uani 1 1 d .
H3 H 0.6460 0.6783 0.4362 0.092 Uiso 1 1 calc R
C4 C 0.7133(4) 0.6102(3) 0.5409(4) 0.0892(15) Uani 1 1 d .
H4 H 0.8006 0.5723 0.5275 0.107 Uiso 1 1 calc R
C5 C 0.6530(5) 0.6171(4) 0.6149(3) 0.0861(14) Uani 1 1 d .
H5 H 0.6903 0.5847 0.6618 0.103 Uiso 1 1 calc R
C6 C 0.3399(3) 0.4603(2) 0.56695(18) 0.0476(6) Uani 1 1 d .
C7 C 0.3438(4) 0.4821(2) 0.48588(18) 0.0491(7) Uani 1 1 d .
C8 C 0.4747(4) 0.4373(3) 0.4578(2) 0.0620(9) Uani 1 1 d .
H8 H 0.5080 0.4397 0.4046 0.074 Uiso 1 1 calc R
C9 C 0.5473(4) 0.3907(3) 0.5195(3) 0.0675(10) Uani 1 1 d .
H9 H 0.6398 0.3553 0.5167 0.081 Uiso 1 1 calc R
C10 C 0.4659(4) 0.4049(3) 0.5865(2) 0.0579(8) Uani 1 1 d .
H10 H 0.4923 0.3811 0.6380 0.070 Uiso 1 1 calc R
C11 C 0.2219(3) 0.4891(3) 0.61875(17) 0.0462(7) Uani 1 1 d .
C12 C 0.1436(4) 0.4126(3) 0.65930(19) 0.0580(8) Uani 1 1 d .
C13 C 0.0261(4) 0.4402(4) 0.70239(19) 0.0657(10) Uani 1 1 d .
H13 H -0.0254 0.3875 0.7275 0.079 Uiso 1 1 calc R
C14 C -0.0150(4) 0.5454(4) 0.7083(2) 0.0756(12) Uani 1 1 d .
H14 H -0.0944 0.5636 0.7371 0.091 Uiso 1 1 calc R
C15 C 0.0621(4) 0.6238(4) 0.6714(2) 0.0673(10) Uani 1 1 d .
H15 H 0.0372 0.6952 0.6767 0.081 Uiso 1 1 calc R
C16 C 0.1771(4) 0.5947(3) 0.62636(19) 0.0537(7) Uani 1 1 d .
H16 H 0.2262 0.6477 0.6002 0.064 Uiso 1 1 calc R
C17 C 0.2309(4) 0.5346(3) 0.43859(18) 0.0509(7) Uani 1 1 d .
H17 H 0.1743 0.5788 0.4733 0.061 Uiso 1 1 calc R
C18 C 0.2870(5) 0.6078(3) 0.3753(2) 0.0676(10) Uani 1 1 d .
H18A H 0.3498 0.6597 0.3972 0.101 Uiso 1 1 calc R
H18B H 0.2090 0.6434 0.3510 0.101 Uiso 1 1 calc R
H18C H 0.3373 0.5661 0.3381 0.101 Uiso 1 1 calc R
C19 C 0.1974(7) 0.3793(5) 0.3460(3) 0.1075(19) Uani 1 1 d .
H19A H 0.1276 0.3303 0.3270 0.161 Uiso 1 1 calc R
H19B H 0.2730 0.3403 0.3697 0.161 Uiso 1 1 calc R
H19C H 0.2344 0.4207 0.3043 0.161 Uiso 1 1 calc R
C20 C 0.0516(6) 0.3921(4) 0.4614(3) 0.0887(14) Uani 1 1 d .
H20A H -0.0094 0.3415 0.4367 0.133 Uiso 1 1 calc R
H20B H -0.0044 0.4405 0.4914 0.133 Uiso 1 1 calc R
H20C H 0.1169 0.3552 0.4942 0.133 Uiso 1 1 calc R

loop_
_atom_site_aniso_label
_atom_site_aniso_U_11
_atom_site_aniso_U_22
_atom_site_aniso_U_33
_atom_site_aniso_U_23
_atom_site_aniso_U_13
_atom_site_aniso_U_12
Fe 0.0406(2) 0.0435(2) 0.0637(3) 0.0070(2) 0.00901(18) 0.00358(18)
Br 0.1233(4) 0.0559(2) 0.0741(3) 0.00608(19) 0.0136(3) -0.0309(2)
I 0.0765(2) 0.1300(3) 0.0872(2) -0.0334(2) -0.02840(16) -0.00596(19)
N 0.0714(19) 0.0730(19) 0.0562(16) -0.0051(16) -0.0047(14) -0.0017(17)
C1 0.072(3) 0.073(2) 0.092(3) -0.019(2) 0.011(2) -0.025(2)
C2 0.059(2) 0.0423(17) 0.124(4) 0.003(2) -0.010(2) -0.0017(16)
C3 0.083(3) 0.059(2) 0.087(3) 0.012(2) 0.016(2) -0.017(2)
C4 0.0410(19) 0.069(2) 0.158(5) 0.016(3) 0.015(3) -0.0038(17)
C5 0.068(3) 0.085(3) 0.105(4) 0.025(3) -0.030(3) -0.024(2)
C6 0.0492(15) 0.0376(14) 0.0561(16) 0.0030(12) 0.0073(13) -0.0034(13)
C7 0.0500(16) 0.0438(15) 0.0535(17) -0.0032(12) 0.0090(14) 0.0013(13)
C8 0.0626(19) 0.0549(18) 0.068(2) -0.0057(18) 0.0210(17) 0.0122(17)
C9 0.064(2) 0.0512(19) 0.088(3) -0.0001(19) 0.011(2) 0.0155(16)
C10 0.061(2) 0.0431(15) 0.069(2) 0.0110(15) 0.0018(17) 0.0034(14)
C11 0.0429(16) 0.0525(16) 0.0432(15) 0.0046(13) 0.0009(12) -0.0075(13)
C12 0.067(2) 0.0657(19) 0.0411(15) 0.0055(15) -0.0019(15) -0.0210(17)
C13 0.0564(19) 0.095(3) 0.0453(17) 0.0147(19) 0.0021(14) -0.023(2)
C14 0.0477(18) 0.129(4) 0.0496(19) 0.016(2) 0.0096(15) 0.016(2)
C15 0.062(2) 0.086(3) 0.054(2) 0.0032(19) 0.0036(16) 0.0173(19)
C16 0.0518(18) 0.0588(18) 0.0505(16) 0.0037(14) 0.0043(14) 0.0037(14)
C17 0.0584(17) 0.0503(17) 0.0439(15) -0.0003(13) 0.0064(13) 0.0005(14)
C18 0.076(3) 0.073(2) 0.0540(19) 0.0128(17) 0.0132(18) 0.002(2)
C19 0.119(4) 0.106(4) 0.097(3) -0.058(3) -0.011(3) 0.002(3)
C20 0.095(3) 0.088(3) 0.083(3) 0.010(3) -0.015(3) -0.037(3)

loop_
_atom_type_symbol
_atom_type_description
_atom_type_scat_dispersion_real
_atom_type_scat_dispersion_imag
_atom_type_scat_source
C C 0.0033 0.0016 'International Tables Vol C Tables 4.2.6.8 and 6.1.1.4'
H H 0.0000 0.0000 'International Tables Vol C Tables 4.2.6.8 and 6.1.1.4'
N N 0.0061 0.0033 'International Tables Vol C Tables 4.2.6.8 and 6.1.1.4'
Fe Fe 0.3463 0.8444 'International Tables Vol C Tables 4.2.6.8 and 6.1.1.4'
Br Br -0.2901 2.4595 'International Tables Vol C Tables 4.2.6.8 and 6.1.1.4'
I I -0.4742 1.8119 'International Tables Vol C Tables 4.2.6.8 and 6.1.1.4'

loop_
_geom_angle_atom_site_label_1
_geom_angle_atom_site_label_2
_geom_angle_atom_site_label_3
_geom_angle
C4 Fe C8 116.5(2)
C4 Fe C9 103.73(18)
C8 Fe C9 40.53(16)
C4 Fe C3 40.0(2)
C8 Fe C3 108.43(18)
C9 Fe C3 124.84(18)
C4 Fe C10 122.97(17)
C8 Fe C10 68.59(16)
C9 Fe C10 40.67(16)
C3 Fe C10 160.80(17)
C4 Fe C7 153.2(2)
C8 Fe C7 41.53(13)
C9 Fe C7 69.19(15)
C3 Fe C7 122.00(18)
C10 Fe C7 69.22(15)
C4 Fe C2 67.13(17)
C8 Fe C2 130.36(19)
C9 Fe C2 164.1(2)
C3 Fe C2 39.98(19)
C10 Fe C2 155.2(2)
C7 Fe C2 112.72(16)
C4 Fe C6 161.75(19)
C8 Fe C6 69.15(13)
C9 Fe C6 68.64(15)
C3 Fe C6 157.66(17)
C10 Fe C6 40.72(14)
C7 Fe C6 41.36(13)
C2 Fe C6 123.90(16)
C4 Fe C5 40.7(2)
C8 Fe C5 149.6(2)
C9 Fe C5 115.2(2)
C3 Fe C5 67.6(2)
C10 Fe C5 104.84(17)
C7 Fe C5 165.94(19)
C2 Fe C5 67.1(2)
C6 Fe C5 126.08(18)
C4 Fe C1 67.3(2)
C8 Fe C1 168.74(19)
C9 Fe C1 150.6(2)
C3 Fe C1 67.06(19)
C10 Fe C1 119.21(18)
C7 Fe C1 131.05(17)
C2 Fe C1 39.7(2)
C6 Fe C1 110.79(16)
C5 Fe C1 39.8(2)
C20 N C19 111.5(4)
C20 N C17 112.5(3)
C19 N C17 114.9(3)
C20 N H 105.7
C19 N H 105.7
C17 N H 105.7
C2 C1 C5 108.4(4)
C2 C1 Fe 69.8(2)
C5 C1 Fe 69.8(3)
C2 C1 H1 125.8
C5 C1 H1 125.8
Fe C1 H1 125.8
C1 C2 C3 108.3(4)
C1 C2 Fe 70.5(2)
C3 C2 Fe 69.6(2)
C1 C2 H2 125.8
C3 C2 H2 125.8
Fe C2 H2 125.8
C4 C3 C2 108.0(5)
C4 C3 Fe 69.8(2)
C2 C3 Fe 70.4(2)
C4 C3 H3 126.0
C2 C3 H3 126.0
Fe C3 H3 126.0
C3 C4 C5 108.1(4)
C3 C4 Fe 70.3(2)
C5 C4 Fe 70.4(2)
C3 C4 H4 125.9
C5 C4 H4 125.9
Fe C4 H4 125.9
C1 C5 C4 107.1(4)
C1 C5 Fe 70.4(3)
C4 C5 Fe 68.9(3)
C1 C5 H5 126.5
C4 C5 H5 126.5
Fe C5 H5 126.5
C10 C6 C7 107.9(3)
C10 C6 C11 127.0(3)
C7 C6 C11 125.0(3)
C10 C6 Fe 69.20(19)
C7 C6 Fe 69.20(18)
C11 C6 Fe 128.4(2)
C8 C7 C6 106.4(3)
C8 C7 C17 126.2(3)
C6 C7 C17 127.3(3)
C8 C7 Fe 68.7(2)
C6 C7 Fe 69.44(19)
C17 C7 Fe 129.4(2)
C9 C8 C7 108.5(3)
C9 C8 Fe 69.8(2)
C7 C8 Fe 69.75(19)
C9 C8 H8 125.7
C7 C8 H8 125.7
Fe C8 H8 125.7
C8 C9 C10 108.6(3)
C8 C9 Fe 69.7(2)
C10 C9 Fe 69.8(2)
C8 C9 H9 125.7
C10 C9 H9 125.7
Fe C9 H9 125.7
C9 C10 C6 108.5(3)
C9 C10 Fe 69.5(2)
C6 C10 Fe 70.09(18)
C9 C10 H10 125.7
C6 C10 H10 125.7
Fe C10 H10 125.7
C16 C11 C12 116.2(3)
C16 C11 C6 121.2(3)
C12 C11 C6 122.6(3)
C13 C12 C11 121.7(4)
C13 C12 Br 117.5(3)
C11 C12 Br 120.7(3)
C14 C13 C12 120.3(3)
C14 C13 H13 119.8
C12 C13 H13 119.8
C13 C14 C15 119.8(3)
C13 C14 H14 120.1
C15 C14 H14 120.1
C14 C15 C16 119.2(4)
C14 C15 H15 120.4
C16 C15 H15 120.4
C15 C16 C11 122.7(3)
C15 C16 H16 118.7
C11 C16 H16 118.7
C7 C17 C18 114.5(3)
C7 C17 N 111.3(3)
C18 C17 N 109.2(3)
C7 C17 H17 107.1
C18 C17 H17 107.1
N C17 H17 107.1
C17 C18 H18A 109.5
C17 C18 H18B 109.5
H18A C18 H18B 109.5
C17 C18 H18C 109.5
H18A C18 H18C 109.5
H18B C18 H18C 109.5
N C19 H19A 109.5
N C19 H19B 109.5
H19A C19 H19B 109.5
N C19 H19C 109.5
H19A C19 H19C 109.5
H19B C19 H19C 109.5
N C20 H20A 109.5
N C20 H20B 109.5
H20A C20 H20B 109.5
N C20 H20C 109.5
H20A C20 H20C 109.5
H20B C20 H20C 109.5

loop_
_geom_bond_atom_site_label_1
_geom_bond_atom_site_label_2
_geom_bond_distance
Fe C4 2.025(4)
Fe C8 2.028(4)
Fe C9 2.030(4)
Fe C3 2.032(4)
Fe C10 2.033(3)
Fe C7 2.042(3)
Fe C2 2.043(4)
Fe C6 2.045(3)
Fe C5 2.046(5)
Fe C1 2.053(4)
Br C12 1.909(4)
N C20 1.464(6)
N C19 1.495(6)
N C17 1.532(5)
N H 0.9100
C1 C2 1.391(7)
C1 C5 1.394(7)
C1 H1 0.9800
C2 C3 1.393(7)
C2 H2 0.9800
C3 C4 1.387(7)
C3 H3 0.9800
C4 C5 1.415(8)
C4 H4 0.9800
C5 H5 0.9800
C6 C10 1.419(5)
C6 C7 1.443(4)
C6 C11 1.479(4)
C7 C8 1.443(5)
C7 C17 1.500(5)
C8 C9 1.405(6)
C8 H8 0.9800
C9 C10 1.412(6)
C9 H9 0.9800
C10 H10 0.9800
C11 C16 1.397(5)
C11 C12 1.403(4)
C12 C13 1.384(6)
C13 C14 1.380(7)
C13 H13 0.9300
C14 C15 1.383(6)
C14 H14 0.9300
C15 C16 1.390(5)
C15 H15 0.9300
C16 H16 0.9300
C17 C18 1.532(5)
C17 H17 0.9800
C18 H18A 0.9600
C18 H18B 0.9600
C18 H18C 0.9600
C19 H19A 0.9600
C19 H19B 0.9600
C19 H19C 0.9600
C20 H20A 0.9600
C20 H20B 0.9600
C20 H20C 0.9600

loop_
_geom_hbond_atom_site_label_D
_geom_hbond_atom_site_label_H
_geom_hbond_atom_site_label_A
_geom_hbond_distance_DH
_geom_hbond_distance_HA
_geom_hbond_distance_DA
_geom_hbond_angle_DHA
N H I 0.91 2.50 3.400(4) 167.9

loop_
_geom_torsion_atom_site_label_1
_geom_torsion_atom_site_label_2
_geom_torsion_atom_site_label_3
_geom_torsion_atom_site_label_4
_geom_torsion
C4 Fe C1 C2 81.1(3)
C8 Fe C1 C2 -30.9(10)
C9 Fe C1 C2 158.4(3)
C3 Fe C1 C2 37.5(3)
C10 Fe C1 C2 -162.7(2)
C7 Fe C1 C2 -75.7(3)
C6 Fe C1 C2 -118.5(3)
C5 Fe C1 C2 119.6(4)
C4 Fe C1 C5 -38.5(3)
C8 Fe C1 C5 -150.5(8)
C9 Fe C1 C5 38.8(5)
C3 Fe C1 C5 -82.1(3)
C10 Fe C1 C5 77.7(3)
C7 Fe C1 C5 164.7(3)
C2 Fe C1 C5 -119.6(4)
C6 Fe C1 C5 121.9(3)
C5 C1 C2 C3 -0.2(5)
Fe C1 C2 C3 -59.6(3)
C5 C1 C2 Fe 59.3(3)
C4 Fe C2 C1 -81.5(3)
C8 Fe C2 C1 172.4(3)
C9 Fe C2 C1 -138.7(6)
C3 Fe C2 C1 -119.1(4)
C10 Fe C2 C1 38.2(5)
C7 Fe C2 C1 127.6(3)
C6 Fe C2 C1 82.0(3)
C5 Fe C2 C1 -37.1(3)
C4 Fe C2 C3 37.7(3)
C8 Fe C2 C3 -68.4(3)
C9 Fe C2 C3 -19.6(8)
C10 Fe C2 C3 157.4(4)
C7 Fe C2 C3 -113.3(3)
C6 Fe C2 C3 -158.9(3)
C5 Fe C2 C3 82.0(3)
C1 Fe C2 C3 119.1(4)
C1 C2 C3 C4 0.3(5)
Fe C2 C3 C4 -59.9(3)
C1 C2 C3 Fe 60.1(3)
C8 Fe C3 C4 -109.6(3)
C9 Fe C3 C4 -67.7(4)
C10 Fe C3 C4 -31.9(7)
C7 Fe C3 C4 -153.3(3)
C2 Fe C3 C4 118.8(5)
C6 Fe C3 C4 170.6(4)
C5 Fe C3 C4 38.2(3)
C1 Fe C3 C4 81.5(3)
C4 Fe C3 C2 -118.8(5)
C8 Fe C3 C2 131.7(3)
C9 Fe C3 C2 173.6(3)
C10 Fe C3 C2 -150.6(5)
C7 Fe C3 C2 87.9(3)
C6 Fe C3 C2 51.8(6)
C5 Fe C3 C2 -80.5(3)
C1 Fe C3 C2 -37.3(3)
C2 C3 C4 C5 -0.2(5)
Fe C3 C4 C5 -60.5(3)
C2 C3 C4 Fe 60.3(3)
C8 Fe C4 C3 87.4(3)
C9 Fe C4 C3 128.6(3)
C10 Fe C4 C3 168.1(3)
C7 Fe C4 C3 57.7(5)
C2 Fe C4 C3 -37.7(3)
C6 Fe C4 C3 -168.5(4)
C5 Fe C4 C3 -118.6(4)
C1 Fe C4 C3 -80.9(3)
C8 Fe C4 C5 -154.0(3)
C9 Fe C4 C5 -112.8(3)
C3 Fe C4 C5 118.6(4)
C10 Fe C4 C5 -73.3(3)
C7 Fe C4 C5 176.3(3)
C2 Fe C4 C5 80.9(3)
C6 Fe C4 C5 -49.9(6)
C1 Fe C4 C5 37.7(3)
C2 C1 C5 C4 0.1(5)
Fe C1 C5 C4 59.4(3)
C2 C1 C5 Fe -59.3(3)
C3 C4 C5 C1 0.1(5)
Fe C4 C5 C1 -60.3(3)
C3 C4 C5 Fe 60.4(3)
C4 Fe C5 C1 118.2(4)
C8 Fe C5 C1 169.1(3)
C9 Fe C5 C1 -160.1(3)
C3 Fe C5 C1 80.6(3)
C10 Fe C5 C1 -118.1(3)
C7 Fe C5 C1 -55.0(8)
C2 Fe C5 C1 37.1(3)
C6 Fe C5 C1 -79.1(3)
C8 Fe C5 C4 50.9(4)
C9 Fe C5 C4 81.7(3)
C3 Fe C5 C4 -37.6(3)
C10 Fe C5 C4 123.8(3)
C7 Fe C5 C4 -173.2(6)
C2 Fe C5 C4 -81.1(3)
C6 Fe C5 C4 162.8(2)
C1 Fe C5 C4 -118.2(4)
C4 Fe C6 C10 -30.7(6)
C8 Fe C6 C10 81.0(2)
C9 Fe C6 C10 37.4(2)
C3 Fe C6 C10 168.9(4)
C7 Fe C6 C10 119.8(3)
C2 Fe C6 C10 -153.6(3)
C5 Fe C6 C10 -68.8(3)
C1 Fe C6 C10 -111.0(3)
C4 Fe C6 C7 -150.5(5)
C8 Fe C6 C7 -38.77(19)
C9 Fe C6 C7 -82.3(2)
C3 Fe C6 C7 49.1(5)
C10 Fe C6 C7 -119.8(3)
C2 Fe C6 C7 86.6(3)
C5 Fe C6 C7 171.4(2)
C1 Fe C6 C7 129.2(2)
C4 Fe C6 C11 90.7(6)
C8 Fe C6 C11 -157.6(3)
C9 Fe C6 C11 158.8(3)
C3 Fe C6 C11 -69.7(5)
C10 Fe C6 C11 121.4(4)
C7 Fe C6 C11 -118.8(4)
C2 Fe C6 C11 -32.2(4)
C5 Fe C6 C11 52.6(4)
C1 Fe C6 C11 10.3(3)
C10 C6 C7 C8 0.5(4)
C11 C6 C7 C8 -178.0(3)
Fe C6 C7 C8 59.0(2)
C10 C6 C7 C17 177.0(3)
C11 C6 C7 C17 -1.5(5)
Fe C6 C7 C17 -124.5(3)
C10 C6 C7 Fe -58.5(2)
C11 C6 C7 Fe 123.0(3)
C4 Fe C7 C8 41.9(4)
C9 Fe C7 C8 -37.1(2)
C3 Fe C7 C8 81.8(3)
C10 Fe C7 C8 -80.8(2)
C2 Fe C7 C8 125.9(3)
C6 Fe C7 C8 -118.0(3)
C5 Fe C7 C8 -147.9(7)
C1 Fe C7 C8 168.0(3)
C4 Fe C7 C6 160.0(3)
C8 Fe C7 C6 118.0(3)
C9 Fe C7 C6 80.9(2)
C3 Fe C7 C6 -160.2(2)
C10 Fe C7 C6 37.27(19)
C2 Fe C7 C6 -116.1(2)
C5 Fe C7 C6 -29.9(7)
C1 Fe C7 C6 -73.9(3)
C4 Fe C7 C17 -78.1(4)
C8 Fe C7 C17 -120.0(4)
C9 Fe C7 C17 -157.2(3)
C3 Fe C7 C17 -38.3(4)
C10 Fe C7 C17 159.2(3)
C2 Fe C7 C17 5.8(3)
C6 Fe C7 C17 121.9(4)
C5 Fe C7 C17 92.0(7)
C1 Fe C7 C17 48.0(4)
C6 C7 C8 C9 -0.2(4)
C17 C7 C8 C9 -176.7(3)
Fe C7 C8 C9 59.2(3)
C6 C7 C8 Fe -59.5(2)
C17 C7 C8 Fe 124.0(3)
C4 Fe C8 C9 79.9(3)
C3 Fe C8 C9 122.5(3)
C10 Fe C8 C9 -37.3(2)
C7 Fe C8 C9 -119.7(3)
C2 Fe C8 C9 161.5(2)
C6 Fe C8 C9 -81.1(2)
C5 Fe C8 C9 45.5(4)
C1 Fe C8 C9 -173.0(8)
C4 Fe C8 C7 -160.4(2)
C9 Fe C8 C7 119.7(3)
C3 Fe C8 C7 -117.8(2)
C10 Fe C8 C7 82.4(2)
C2 Fe C8 C7 -78.7(3)
C6 Fe C8 C7 38.61(19)
C5 Fe C8 C7 165.2(3)
C1 Fe C8 C7 -53.2(9)
C7 C8 C9 C10 -0.1(4)
Fe C8 C9 C10 59.1(3)
C7 C8 C9 Fe -59.2(2)
C4 Fe C9 C8 -114.9(3)
C3 Fe C9 C8 -77.2(3)
C10 Fe C9 C8 120.0(3)
C7 Fe C9 C8 38.0(2)
C2 Fe C9 C8 -62.0(7)
C6 Fe C9 C8 82.5(2)
C5 Fe C9 C8 -156.5(2)
C1 Fe C9 C8 177.2(3)
C4 Fe C9 C10 125.1(3)
C8 Fe C9 C10 -120.0(3)
C3 Fe C9 C10 162.8(3)
C7 Fe C9 C10 -81.9(2)
C2 Fe C9 C10 178.0(6)
C6 Fe C9 C10 -37.5(2)
C5 Fe C9 C10 83.5(3)
C1 Fe C9 C10 57.2(4)
C8 C9 C10 C6 0.4(4)
Fe C9 C10 C6 59.4(2)
C8 C9 C10 Fe -59.0(3)
C7 C6 C10 C9 -0.6(4)
C11 C6 C10 C9 177.9(3)
Fe C6 C10 C9 -59.1(3)
C7 C6 C10 Fe 58.5(2)
C11 C6 C10 Fe -123.0(3)
C4 Fe C10 C9 -71.3(3)
C8 Fe C10 C9 37.2(2)
C3 Fe C10 C9 -47.4(6)
C7 Fe C10 C9 81.9(2)
C2 Fe C10 C9 -178.7(4)
C6 Fe C10 C9 119.7(3)
C5 Fe C10 C9 -111.5(3)
C1 Fe C10 C9 -151.8(3)
C4 Fe C10 C6 169.0(3)
C8 Fe C10 C6 -82.5(2)
C9 Fe C10 C6 -119.7(3)
C3 Fe C10 C6 -167.2(5)
C7 Fe C10 C6 -37.84(19)
C2 Fe C10 C6 61.6(5)
C5 Fe C10 C6 128.8(2)
C1 Fe C10 C6 88.5(3)
C10 C6 C11 C16 124.2(4)
C7 C6 C11 C16 -57.6(5)
Fe C6 C11 C16 32.5(4)
C10 C6 C11 C12 -59.6(5)
C7 C6 C11 C12 118.6(4)
Fe C6 C11 C12 -151.3(3)
C16 C11 C12 C13 2.0(5)
C6 C11 C12 C13 -174.4(3)
C16 C11 C12 Br -178.5(3)
C6 C11 C12 Br 5.2(4)
C11 C12 C13 C14 -1.9(5)
Br C12 C13 C14 178.5(3)
C12 C13 C14 C15 -0.4(6)
C13 C14 C15 C16 2.5(6)
C14 C15 C16 C11 -2.4(6)
C12 C11 C16 C15 0.2(5)
C6 C11 C16 C15 176.6(3)
C8 C7 C17 C18 -41.0(5)
C6 C7 C17 C18 143.2(3)
Fe C7 C17 C18 50.1(4)
C8 C7 C17 N 83.4(4)
C6 C7 C17 N -92.3(4)
Fe C7 C17 N 174.6(2)
C20 N C17 C7 63.5(4)
C19 N C17 C7 -65.6(4)
C20 N C17 C18 -169.0(4)
C19 N C17 C18 61.9(5)
